data_7001368
loop_
_publ_author_name
'Zekri, Ouardia'
'Hillard, Elizabeth A.'
'Top, Siden'
'Vessi\`eres, Anne'
'Pigeon, Pascal'
'Plamont, Marie-Aude'
'Huch\'e, Michel'
'Boutamine, Sultana'
'McGlinchey, Michael J.'
'M\"uller-Bunz, Helge'
'Jaouen, G\'erard'

_publ_section_title
;
 Role of aromatic substituents on the antiproliferative effects of
 diphenyl ferrocenyl butene compounds
;
_journal_issue 22
_journal_name_full 'Dalton Transactions'
_journal_page_first 4318
_journal_page_last 4326
_journal_paper_doi 10.1039/b819812h
_journal_year 2009
_chemical_formula_moiety 'C27 H23 N Fe'
_chemical_formula_sum 'C27 H23 Fe N'
_chemical_formula_weight 417.31
_chemical_name_systematic
;
?
;
_space_group_IT_number 2
_symmetry_cell_setting triclinic
_symmetry_space_group_name_Hall '-P 1'
_symmetry_space_group_name_H-M 'P -1'
_atom_sites_solution_hydrogens difmap
_atom_sites_solution_primary direct
_atom_sites_solution_secondary difmap
_audit_creation_method SHELXL-97
_cell_angle_alpha 77.883(1)
_cell_angle_beta 68.208(1)
_cell_angle_gamma 88.593(1)
_cell_formula_units_Z 2
_cell_length_a 9.2142(7)
_cell_length_b 10.3767(8)
_cell_length_c 11.6810(9)
_cell_measurement_reflns_used 5718
_cell_measurement_temperature 100(2)
_cell_measurement_theta_max 31.63
_cell_measurement_theta_min 2.38
_cell_volume 1012.18(13)
_computing_cell_refinement 'Bruker SAINT'
_computing_data_collection 'Bruker SMART'
_computing_data_reduction 'Bruker SAINT'
_computing_molecular_graphics 'Bruker SHELXTL'
_computing_publication_material 'Bruker SHELXTL'
_computing_structure_refinement 'SHELXL-97 (Sheldrick, 1997)'
_computing_structure_solution 'SHELXS-97 (Sheldrick, 1990)'
_diffrn_ambient_temperature 100(2)
_diffrn_detector_area_resol_mean 8.366
_diffrn_measured_fraction_theta_full 0.996
_diffrn_measured_fraction_theta_max 0.996
_diffrn_measurement_device_type 'CCD area detector'
_diffrn_measurement_method '\f and \w scans'
_diffrn_radiation_monochromator graphite
_diffrn_radiation_source 'sealed tube'
_diffrn_radiation_type MoK\a
_diffrn_radiation_wavelength 0.71073
_diffrn_reflns_av_R_equivalents 0.0245
_diffrn_reflns_av_sigmaI/netI 0.0219
_diffrn_reflns_limit_h_max 13
_diffrn_reflns_limit_h_min -13
_diffrn_reflns_limit_k_max 14
_diffrn_reflns_limit_k_min -14
_diffrn_reflns_limit_l_max 16
_diffrn_reflns_limit_l_min -16
_diffrn_reflns_number 23932
_diffrn_reflns_theta_full 30.50
_diffrn_reflns_theta_max 30.50
_diffrn_reflns_theta_min 1.92
_exptl_absorpt_coefficient_mu 0.758
_exptl_absorpt_correction_T_max 0.8632
_exptl_absorpt_correction_T_min 0.6729
_exptl_absorpt_correction_type multi-scan
_exptl_absorpt_process_details
;
SADABS v.2.10 (Bruker,2003) was used for absorption correction.
R(int) for selected reflections was 0.098 before and 0.023 after
correction. The Ratio of minimum to maximum transmission is 0.779527.
The \l/2 correction factor is 0.0015
;
_exptl_crystal_colour red
_exptl_crystal_density_diffrn 1.369
_exptl_crystal_density_method 'not measured'
_exptl_crystal_description lath
_exptl_crystal_F_000 436
_exptl_crystal_size_max 0.80
_exptl_crystal_size_mid 0.40
_exptl_crystal_size_min 0.20
_refine_diff_density_max 0.506
_refine_diff_density_min -0.263
_refine_diff_density_rms 0.065
_refine_ls_extinction_method none
_refine_ls_goodness_of_fit_ref 1.044
_refine_ls_hydrogen_treatment refall
_refine_ls_matrix_type full
_refine_ls_number_parameters 354
_refine_ls_number_reflns 6151
_refine_ls_number_restraints 0
_refine_ls_restrained_S_all 1.044
_refine_ls_R_factor_all 0.0346
_refine_ls_R_factor_gt 0.0317
_refine_ls_shift/su_max 0.003
_refine_ls_shift/su_mean 0.000
_refine_ls_structure_factor_coef Fsqd
_refine_ls_weighting_details 'calc w=1/[\s^2^(Fo^2^)+(0.0506P)^2^+0.2853P] where P=(Fo^2^+2Fc^2^)/3'
_refine_ls_weighting_scheme calc
_refine_ls_wR_factor_gt 0.0823
_refine_ls_wR_factor_ref 0.0840
_reflns_number_gt 5659
_reflns_number_total 6151
_reflns_threshold_expression I>2\s(I)
_cod_data_source_file b819812h.txt
_cod_data_source_block E-CN
_cod_original_formula_sum 'C27 H23 N Fe'
_cod_database_code 7001368

loop_
_symmetry_equiv_pos_as_xyz
'x, y, z'
'-x, -y, -z'

loop_
_atom_site_label
_atom_site_type_symbol
_atom_site_fract_x
_atom_site_fract_y
_atom_site_fract_z
_atom_site_U_iso_or_equiv
_atom_site_adp_type
_atom_site_occupancy
_atom_site_symmetry_multiplicity
_atom_site_calc_flag
_atom_site_refinement_flags
_atom_site_disorder_assembly
_atom_site_disorder_group
Fe Fe 0.671414(17) 0.882811(14) 0.656386(14) 0.01373(6) Uani 1 1 d . . .
C1 C 0.49196(14) 1.00495(11) 0.66508(11) 0.0189(2) Uani 1 1 d . . .
H1 H 0.423(2) 1.0064(17) 0.6217(17) 0.026(4) Uiso 1 1 d . . .
C2 C 0.63678(15) 1.08013(12) 0.62032(13) 0.0239(2) Uani 1 1 d . . .
H2 H 0.679(2) 1.138(2) 0.544(2) 0.040(5) Uiso 1 1 d . . .
C3 C 0.70251(15) 1.04951(13) 0.71475(14) 0.0261(3) Uani 1 1 d . . .
H3 H 0.799(2) 1.0839(19) 0.7122(19) 0.038(5) Uiso 1 1 d . . .
C4 C 0.59804(16) 0.95509(13) 0.81820(12) 0.0234(2) Uani 1 1 d . . .
H4 H 0.612(2) 0.9174(18) 0.8940(18) 0.033(5) Uiso 1 1 d . . .
C5 C 0.46843(14) 0.92782(12) 0.78709(11) 0.0187(2) Uani 1 1 d . . .
H5 H 0.382(2) 0.8642(18) 0.8399(18) 0.030(4) Uiso 1 1 d . . .
C6 C 0.69043(14) 0.77476(11) 0.52462(11) 0.0182(2) Uani 1 1 d . . .
H6 H 0.6303(19) 0.7810(16) 0.4757(15) 0.019(4) Uiso 1 1 d . . .
C7 C 0.83481(15) 0.84580(12) 0.49422(12) 0.0215(2) Uani 1 1 d . . .
H7 H 0.885(2) 0.9082(18) 0.4198(18) 0.030(4) Uiso 1 1 d . . .
C8 C 0.88566(14) 0.80530(11) 0.59701(13) 0.0212(2) Uani 1 1 d . . .
H8 H 0.978(2) 0.8417(18) 0.6028(17) 0.029(4) Uiso 1 1 d . . .
C9 C 0.77226(13) 0.70939(11) 0.69094(12) 0.0170(2) Uani 1 1 d . . .
H9 H 0.7709(19) 0.6696(16) 0.7677(16) 0.020(4) Uiso 1 1 d . . .
C10 C 0.65062(13) 0.68841(10) 0.64677(10) 0.01458(19) Uani 1 1 d . . .
C11 C 0.50977(13) 0.59797(10) 0.71301(11) 0.01464(19) Uani 1 1 d . . .
C12 C 0.36089(14) 0.64804(12) 0.69547(12) 0.0190(2) Uani 1 1 d . . .
H12A H 0.380(2) 0.7402(16) 0.6596(16) 0.022(4) Uiso 1 1 d . . .
H12B H 0.277(2) 0.6413(17) 0.7764(17) 0.027(4) Uiso 1 1 d . . .
C13 C 0.31190(19) 0.57865(14) 0.61153(16) 0.0303(3) Uani 1 1 d . . .
H13A H 0.218(3) 0.609(2) 0.603(2) 0.043(5) Uiso 1 1 d . . .
H13B H 0.289(3) 0.485(2) 0.644(2) 0.046(6) Uiso 1 1 d . . .
H13C H 0.397(2) 0.593(2) 0.518(2) 0.039(5) Uiso 1 1 d . . .
C14 C 0.51425(12) 0.47508(10) 0.78040(10) 0.01372(18) Uani 1 1 d . . .
C15 C 0.66253(12) 0.41278(10) 0.77837(10) 0.01321(18) Uani 1 1 d . . .
C16 C 0.79217(13) 0.42295(10) 0.66547(10) 0.01514(19) Uani 1 1 d . . .
H16 H 0.7872(18) 0.4674(15) 0.5907(15) 0.014(3) Uiso 1 1 d . . .
C17 C 0.93062(13) 0.36583(11) 0.66356(11) 0.0176(2) Uani 1 1 d . . .
H17 H 1.0159(19) 0.3732(15) 0.5851(15) 0.018(4) Uiso 1 1 d . . .
C18 C 0.94221(13) 0.29524(12) 0.77484(12) 0.0191(2) Uani 1 1 d . . .
H18 H 1.037(2) 0.2568(16) 0.7708(16) 0.022(4) Uiso 1 1 d . . .
C19 C 0.81266(14) 0.28047(12) 0.88696(11) 0.0189(2) Uani 1 1 d . . .
H19 H 0.814(2) 0.2319(19) 0.9622(18) 0.034(5) Uiso 1 1 d . . .
C20 C 0.67376(13) 0.33780(11) 0.88894(11) 0.0163(2) Uani 1 1 d . . .
H20 H 0.582(2) 0.3270(17) 0.9682(16) 0.024(4) Uiso 1 1 d . . .
C21 C 0.37044(12) 0.38891(10) 0.86085(10) 0.01431(19) Uani 1 1 d . . .
C22 C 0.36163(13) 0.25772(11) 0.84958(11) 0.0164(2) Uani 1 1 d . . .
H22 H 0.4421(18) 0.2271(15) 0.7884(15) 0.016(3) Uiso 1 1 d . . .
C23 C 0.23641(14) 0.17186(11) 0.93189(12) 0.0186(2) Uani 1 1 d . . .
H23 H 0.232(2) 0.0832(17) 0.9224(16) 0.023(4) Uiso 1 1 d . . .
C24 C 0.11817(13) 0.21610(12) 1.02809(11) 0.0184(2) Uani 1 1 d . . .
C27 C -0.00469(15) 0.12429(13) 1.12128(13) 0.0237(2) Uani 1 1 d . . .
N N -0.10074(14) 0.05143(14) 1.19728(13) 0.0336(3) Uani 1 1 d . . .
C25 C 0.12202(14) 0.34726(12) 1.03850(11) 0.0192(2) Uani 1 1 d . . .
H25 H 0.040(2) 0.3754(17) 1.1034(17) 0.029(4) Uiso 1 1 d . . .
C26 C 0.24828(13) 0.43207(11) 0.95534(11) 0.0175(2) Uani 1 1 d . . .
H26 H 0.251(2) 0.5178(17) 0.9676(16) 0.024(4) Uiso 1 1 d . . .

loop_
_atom_site_aniso_label
_atom_site_aniso_U_11
_atom_site_aniso_U_22
_atom_site_aniso_U_33
_atom_site_aniso_U_23
_atom_site_aniso_U_13
_atom_site_aniso_U_12
Fe 0.01402(8) 0.01044(8) 0.01556(9) -0.00287(6) -0.00430(6) 0.00238(5)
C1 0.0218(5) 0.0157(5) 0.0198(5) -0.0056(4) -0.0080(4) 0.0079(4)
C2 0.0254(6) 0.0120(5) 0.0264(6) -0.0036(4) -0.0015(5) 0.0033(4)
C3 0.0206(6) 0.0207(6) 0.0396(7) -0.0165(5) -0.0089(5) 0.0025(4)
C4 0.0273(6) 0.0263(6) 0.0223(6) -0.0122(5) -0.0128(5) 0.0097(5)
C5 0.0180(5) 0.0183(5) 0.0173(5) -0.0046(4) -0.0034(4) 0.0045(4)
C6 0.0235(5) 0.0144(5) 0.0164(5) -0.0036(4) -0.0075(4) 0.0053(4)
C7 0.0215(5) 0.0146(5) 0.0207(5) -0.0040(4) 0.0009(4) 0.0035(4)
C8 0.0146(5) 0.0152(5) 0.0317(6) -0.0067(4) -0.0054(5) 0.0030(4)
C9 0.0171(5) 0.0130(5) 0.0234(5) -0.0038(4) -0.0104(4) 0.0034(4)
C10 0.0165(5) 0.0110(4) 0.0176(5) -0.0035(4) -0.0080(4) 0.0038(3)
C11 0.0154(5) 0.0135(4) 0.0177(5) -0.0048(4) -0.0085(4) 0.0026(4)
C12 0.0172(5) 0.0170(5) 0.0261(6) -0.0035(4) -0.0127(4) 0.0037(4)
C13 0.0351(7) 0.0241(6) 0.0472(9) -0.0101(6) -0.0319(7) 0.0055(5)
C14 0.0138(4) 0.0131(4) 0.0159(5) -0.0045(4) -0.0067(4) 0.0015(3)
C15 0.0145(4) 0.0105(4) 0.0159(5) -0.0031(4) -0.0071(4) 0.0013(3)
C16 0.0174(5) 0.0125(4) 0.0152(5) -0.0028(4) -0.0060(4) 0.0015(4)
C17 0.0157(5) 0.0147(5) 0.0203(5) -0.0046(4) -0.0039(4) 0.0021(4)
C18 0.0155(5) 0.0182(5) 0.0252(6) -0.0051(4) -0.0094(4) 0.0042(4)
C19 0.0190(5) 0.0197(5) 0.0195(5) -0.0015(4) -0.0106(4) 0.0033(4)
C20 0.0161(5) 0.0163(5) 0.0163(5) -0.0025(4) -0.0067(4) 0.0017(4)
C21 0.0143(4) 0.0140(4) 0.0166(5) -0.0042(4) -0.0076(4) 0.0021(3)
C22 0.0149(5) 0.0147(5) 0.0202(5) -0.0058(4) -0.0063(4) 0.0026(4)
C23 0.0170(5) 0.0156(5) 0.0239(6) -0.0034(4) -0.0089(4) 0.0002(4)
C24 0.0132(5) 0.0224(5) 0.0201(5) -0.0012(4) -0.0083(4) -0.0006(4)
C27 0.0181(5) 0.0286(6) 0.0245(6) -0.0007(5) -0.0107(5) -0.0002(4)
N 0.0226(6) 0.0402(7) 0.0323(6) 0.0045(5) -0.0101(5) -0.0062(5)
C25 0.0157(5) 0.0245(6) 0.0179(5) -0.0060(4) -0.0061(4) 0.0033(4)
C26 0.0176(5) 0.0173(5) 0.0195(5) -0.0076(4) -0.0072(4) 0.0033(4)

loop_
_atom_type_symbol
_atom_type_description
_atom_type_scat_dispersion_real
_atom_type_scat_dispersion_imag
_atom_type_scat_source
C C 0.0033 0.0016 'International Tables Vol C Tables 4.2.6.8 and 6.1.1.4'
H H 0.0000 0.0000 'International Tables Vol C Tables 4.2.6.8 and 6.1.1.4'
N N 0.0061 0.0033 'International Tables Vol C Tables 4.2.6.8 and 6.1.1.4'
Fe Fe 0.3463 0.8444 'International Tables Vol C Tables 4.2.6.8 and 6.1.1.4'

loop_
_geom_angle_atom_site_label_1
_geom_angle_atom_site_label_2
_geom_angle_atom_site_label_3
_geom_angle
_geom_angle_site_symmetry_1
_geom_angle_site_symmetry_3
_geom_angle_publ_flag
C9 Fe C7 68.78(5) . . ?
C9 Fe C8 40.86(5) . . ?
C7 Fe C8 40.91(5) . . ?
C9 Fe C6 68.77(5) . . ?
C7 Fe C6 40.82(5) . . ?
C8 Fe C6 68.80(5) . . ?
C9 Fe C2 161.48(5) . . ?
C7 Fe C2 106.46(5) . . ?
C8 Fe C2 124.00(5) . . ?
C6 Fe C2 120.09(5) . . ?
C9 Fe C1 156.39(5) . . ?
C7 Fe C1 125.12(5) . . ?
C8 Fe C1 161.76(5) . . ?
C6 Fe C1 108.11(5) . . ?
C2 Fe C1 40.74(5) . . ?
C9 Fe C5 121.19(5) . . ?
C7 Fe C5 163.10(5) . . ?
C8 Fe C5 155.31(5) . . ?
C6 Fe C5 126.59(5) . . ?
C2 Fe C5 68.40(5) . . ?
C1 Fe C5 40.67(5) . . ?
C9 Fe C3 124.67(5) . . ?
C7 Fe C3 118.98(5) . . ?
C8 Fe C3 106.12(5) . . ?
C6 Fe C3 154.44(6) . . ?
C2 Fe C3 40.67(6) . . ?
C1 Fe C3 68.48(5) . . ?
C5 Fe C3 68.35(5) . . ?
C9 Fe C4 107.63(5) . . ?
C7 Fe C4 154.22(6) . . ?
C8 Fe C4 119.58(5) . . ?
C6 Fe C4 163.73(5) . . ?
C2 Fe C4 68.42(5) . . ?
C1 Fe C4 68.44(5) . . ?
C5 Fe C4 40.59(5) . . ?
C3 Fe C4 40.66(6) . . ?
C9 Fe C10 40.96(4) . . ?
C7 Fe C10 68.96(5) . . ?
C8 Fe C10 69.00(5) . . ?
C6 Fe C10 40.98(4) . . ?
C2 Fe C10 155.79(5) . . ?
C1 Fe C10 121.26(5) . . ?
C5 Fe C10 108.72(5) . . ?
C3 Fe C10 162.62(5) . . ?
C4 Fe C10 126.05(5) . . ?
C5 C1 C2 107.85(11) . . ?
C5 C1 Fe 69.73(6) . . ?
C2 C1 Fe 69.63(7) . . ?
C5 C1 H1 126.0(11) . . ?
C2 C1 H1 126.1(11) . . ?
Fe C1 H1 126.5(10) . . ?
C3 C2 C1 108.11(11) . . ?
C3 C2 Fe 69.91(7) . . ?
C1 C2 Fe 69.63(7) . . ?
C3 C2 H2 126.8(13) . . ?
C1 C2 H2 125.1(13) . . ?
Fe C2 H2 126.4(12) . . ?
C2 C3 C4 107.93(11) . . ?
C2 C3 Fe 69.42(7) . . ?
C4 C3 Fe 69.76(7) . . ?
C2 C3 H3 127.8(12) . . ?
C4 C3 H3 124.2(12) . . ?
Fe C3 H3 126.1(12) . . ?
C5 C4 C3 107.82(11) . . ?
C5 C4 Fe 69.43(7) . . ?
C3 C4 Fe 69.57(7) . . ?
C5 C4 H4 125.9(11) . . ?
C3 C4 H4 126.3(12) . . ?
Fe C4 H4 126.6(11) . . ?
C1 C5 C4 108.29(11) . . ?
C1 C5 Fe 69.61(7) . . ?
C4 C5 Fe 69.98(7) . . ?
C1 C5 H5 126.9(11) . . ?
C4 C5 H5 124.8(11) . . ?
Fe C5 H5 124.2(11) . . ?
C7 C6 C10 108.54(10) . . ?
C7 C6 Fe 69.51(7) . . ?
C10 C6 Fe 70.21(6) . . ?
C7 C6 H6 127.3(10) . . ?
C10 C6 H6 124.2(10) . . ?
Fe C6 H6 126.3(10) . . ?
C6 C7 C8 108.08(10) . . ?
C6 C7 Fe 69.68(7) . . ?
C8 C7 Fe 69.57(7) . . ?
C6 C7 H7 125.0(12) . . ?
C8 C7 H7 126.9(12) . . ?
Fe C7 H7 126.0(11) . . ?
C9 C8 C7 107.86(11) . . ?
C9 C8 Fe 69.49(6) . . ?
C7 C8 Fe 69.52(7) . . ?
C9 C8 H8 126.9(11) . . ?
C7 C8 H8 125.2(11) . . ?
Fe C8 H8 123.5(11) . . ?
C8 C9 C10 108.73(10) . . ?
C8 C9 Fe 69.65(6) . . ?
C10 C9 Fe 70.36(6) . . ?
C8 C9 H9 127.7(11) . . ?
C10 C9 H9 123.5(11) . . ?
Fe C9 H9 123.7(10) . . ?
C9 C10 C6 106.78(10) . . ?
C9 C10 C11 127.43(10) . . ?
C6 C10 C11 125.79(10) . . ?
C9 C10 Fe 68.67(6) . . ?
C6 C10 Fe 68.80(6) . . ?
C11 C10 Fe 126.73(8) . . ?
C14 C11 C10 122.01(10) . . ?
C14 C11 C12 122.09(10) . . ?
C10 C11 C12 115.82(9) . . ?
C11 C12 C13 113.38(10) . . ?
C11 C12 H12A 106.9(10) . . ?
C13 C12 H12A 110.1(10) . . ?
C11 C12 H12B 110.2(11) . . ?
C13 C12 H12B 110.7(11) . . ?
H12A C12 H12B 105.1(14) . . ?
C12 C13 H13A 112.8(13) . . ?
C12 C13 H13B 113.9(13) . . ?
H13A C13 H13B 103.3(18) . . ?
C12 C13 H13C 113.0(11) . . ?
H13A C13 H13C 105.6(17) . . ?
H13B C13 H13C 107.4(17) . . ?
C11 C14 C21 122.69(10) . . ?
C11 C14 C15 123.44(10) . . ?
C21 C14 C15 113.85(9) . . ?
C16 C15 C20 117.99(10) . . ?
C16 C15 C14 121.15(9) . . ?
C20 C15 C14 120.81(10) . . ?
C17 C16 C15 121.21(10) . . ?
C17 C16 H16 118.4(10) . . ?
C15 C16 H16 120.4(10) . . ?
C16 C17 C18 120.25(11) . . ?
C16 C17 H17 119.1(10) . . ?
C18 C17 H17 120.6(10) . . ?
C19 C18 C17 119.14(10) . . ?
C19 C18 H18 122.3(10) . . ?
C17 C18 H18 118.6(10) . . ?
C18 C19 C20 120.61(11) . . ?
C18 C19 H19 121.9(12) . . ?
C20 C19 H19 117.5(12) . . ?
C19 C20 C15 120.70(11) . . ?
C19 C20 H20 120.6(10) . . ?
C15 C20 H20 118.7(10) . . ?
C26 C21 C22 118.49(10) . . ?
C26 C21 C14 121.44(10) . . ?
C22 C21 C14 119.85(10) . . ?
C23 C22 C21 120.93(10) . . ?
C23 C22 H22 119.4(10) . . ?
C21 C22 H22 119.7(10) . . ?
C22 C23 C24 119.54(11) . . ?
C22 C23 H23 119.8(10) . . ?
C24 C23 H23 120.6(10) . . ?
C23 C24 C25 120.46(11) . . ?
C23 C24 C27 119.84(11) . . ?
C25 C24 C27 119.63(11) . . ?
N C27 C24 178.43(14) . . ?
C26 C25 C24 119.26(11) . . ?
C26 C25 H25 121.7(11) . . ?
C24 C25 H25 119.0(11) . . ?
C25 C26 C21 121.25(11) . . ?
C25 C26 H26 117.4(11) . . ?
C21 C26 H26 121.2(11) . . ?

loop_
_geom_bond_atom_site_label_1
_geom_bond_atom_site_label_2
_geom_bond_distance
_geom_bond_site_symmetry_2
_geom_bond_publ_flag
Fe C9 2.0386(11) . ?
Fe C7 2.0401(12) . ?
Fe C8 2.0407(12) . ?
Fe C6 2.0424(12) . ?
Fe C2 2.0438(12) . ?
Fe C1 2.0438(11) . ?
Fe C5 2.0454(12) . ?
Fe C3 2.0502(12) . ?
Fe C4 2.0528(12) . ?
Fe C10 2.0613(11) . ?
C1 C5 1.4209(16) . ?
C1 C2 1.4228(18) . ?
C1 H1 0.945(18) . ?
C2 C3 1.423(2) . ?
C2 H2 0.92(2) . ?
C3 C4 1.426(2) . ?
C3 H3 0.96(2) . ?
C4 C5 1.4215(17) . ?
C4 H4 0.943(19) . ?
C5 H5 0.970(19) . ?
C6 C7 1.4237(18) . ?
C6 C10 1.4367(15) . ?
C6 H6 0.925(16) . ?
C7 C8 1.4262(19) . ?
C7 H7 0.933(19) . ?
C8 C9 1.4239(17) . ?
C8 H8 0.969(18) . ?
C9 C10 1.4347(15) . ?
C9 H9 0.901(17) . ?
C10 C11 1.4741(15) . ?
C11 C14 1.3593(15) . ?
C11 C12 1.5241(15) . ?
C12 C13 1.5247(18) . ?
C12 H12A 0.952(16) . ?
C12 H12B 0.964(18) . ?
C13 H13A 0.94(2) . ?
C13 H13B 0.96(2) . ?
C13 H13C 1.07(2) . ?
C14 C21 1.4897(15) . ?
C14 C15 1.4913(14) . ?
C15 C16 1.3983(15) . ?
C15 C20 1.3992(15) . ?
C16 C17 1.3880(15) . ?
C16 H16 0.915(15) . ?
C17 C18 1.3917(17) . ?
C17 H17 0.949(16) . ?
C18 C19 1.3884(17) . ?
C18 H18 0.944(17) . ?
C19 C20 1.3924(15) . ?
C19 H19 0.92(2) . ?
C20 H20 0.982(17) . ?
C21 C26 1.3950(15) . ?
C21 C22 1.4021(15) . ?
C22 C23 1.3844(16) . ?
C22 H22 0.923(16) . ?
C23 C24 1.3941(17) . ?
C23 H23 0.953(17) . ?
C24 C25 1.3942(17) . ?
C24 C27 1.4411(17) . ?
C27 N 1.1448(18) . ?
C25 C26 1.3870(16) . ?
C25 H25 0.943(18) . ?
C26 H26 0.933(17) . ?

loop_
_geom_torsion_atom_site_label_1
_geom_torsion_atom_site_label_2
_geom_torsion_atom_site_label_3
_geom_torsion_atom_site_label_4
_geom_torsion
_geom_torsion_site_symmetry_1
_geom_torsion_site_symmetry_2
_geom_torsion_site_symmetry_3
_geom_torsion_site_symmetry_4
_geom_torsion_publ_flag
C9 Fe C1 C5 47.25(15) . . . . ?
C7 Fe C1 C5 167.54(7) . . . . ?
C8 Fe C1 C5 -157.33(15) . . . . ?
C6 Fe C1 C5 125.56(7) . . . . ?
C2 Fe C1 C5 -119.07(11) . . . . ?
C3 Fe C1 C5 -81.40(8) . . . . ?
C4 Fe C1 C5 -37.53(7) . . . . ?
C10 Fe C1 C5 82.49(8) . . . . ?
C9 Fe C1 C2 166.32(11) . . . . ?
C7 Fe C1 C2 -73.39(9) . . . . ?
C8 Fe C1 C2 -38.26(19) . . . . ?
C6 Fe C1 C2 -115.37(8) . . . . ?
C5 Fe C1 C2 119.07(11) . . . . ?
C3 Fe C1 C2 37.67(8) . . . . ?
C4 Fe C1 C2 81.54(8) . . . . ?
C10 Fe C1 C2 -158.44(7) . . . . ?
C5 C1 C2 C3 -0.07(13) . . . . ?
Fe C1 C2 C3 -59.54(8) . . . . ?
C5 C1 C2 Fe 59.47(8) . . . . ?
C9 Fe C2 C3 -43.39(19) . . . . ?
C7 Fe C2 C3 -115.55(8) . . . . ?
C8 Fe C2 C3 -74.25(9) . . . . ?
C6 Fe C2 C3 -157.75(8) . . . . ?
C1 Fe C2 C3 119.26(11) . . . . ?
C5 Fe C2 C3 81.49(8) . . . . ?
C4 Fe C2 C3 37.68(8) . . . . ?
C10 Fe C2 C3 169.26(10) . . . . ?
C9 Fe C2 C1 -162.65(14) . . . . ?
C7 Fe C2 C1 125.18(8) . . . . ?
C8 Fe C2 C1 166.48(7) . . . . ?
C6 Fe C2 C1 82.98(8) . . . . ?
C5 Fe C2 C1 -37.78(7) . . . . ?
C3 Fe C2 C1 -119.26(11) . . . . ?
C4 Fe C2 C1 -81.58(8) . . . . ?
C10 Fe C2 C1 49.99(15) . . . . ?
C1 C2 C3 C4 0.01(14) . . . . ?
Fe C2 C3 C4 -59.35(9) . . . . ?
C1 C2 C3 Fe 59.37(8) . . . . ?
C9 Fe C3 C2 164.62(7) . . . . ?
C7 Fe C3 C2 81.51(9) . . . . ?
C8 Fe C3 C2 123.85(8) . . . . ?
C6 Fe C3 C2 49.41(15) . . . . ?
C1 Fe C3 C2 -37.73(7) . . . . ?
C5 Fe C3 C2 -81.62(8) . . . . ?
C4 Fe C3 C2 -119.26(11) . . . . ?
C10 Fe C3 C2 -165.17(14) . . . . ?
C9 Fe C3 C4 -76.12(9) . . . . ?
C7 Fe C3 C4 -159.23(7) . . . . ?
C8 Fe C3 C4 -116.89(8) . . . . ?
C6 Fe C3 C4 168.68(10) . . . . ?
C2 Fe C3 C4 119.26(11) . . . . ?
C1 Fe C3 C4 81.53(8) . . . . ?
C5 Fe C3 C4 37.64(7) . . . . ?
C10 Fe C3 C4 -45.91(19) . . . . ?
C2 C3 C4 C5 0.04(14) . . . . ?
Fe C3 C4 C5 -59.10(8) . . . . ?
C2 C3 C4 Fe 59.14(8) . . . . ?
C9 Fe C4 C5 -117.66(7) . . . . ?
C7 Fe C4 C5 164.76(10) . . . . ?
C8 Fe C4 C5 -160.60(7) . . . . ?
C6 Fe C4 C5 -43.1(2) . . . . ?
C2 Fe C4 C5 81.56(8) . . . . ?
C1 Fe C4 C5 37.60(7) . . . . ?
C3 Fe C4 C5 119.25(11) . . . . ?
C10 Fe C4 C5 -76.14(8) . . . . ?
C9 Fe C4 C3 123.09(8) . . . . ?
C7 Fe C4 C3 45.51(15) . . . . ?
C8 Fe C4 C3 80.15(9) . . . . ?
C6 Fe C4 C3 -162.40(15) . . . . ?
C2 Fe C4 C3 -37.69(8) . . . . ?
C1 Fe C4 C3 -81.65(8) . . . . ?
C5 Fe C4 C3 -119.25(11) . . . . ?
C10 Fe C4 C3 164.61(7) . . . . ?
C2 C1 C5 C4 0.09(13) . . . . ?
Fe C1 C5 C4 59.51(8) . . . . ?
C2 C1 C5 Fe -59.41(8) . . . . ?
C3 C4 C5 C1 -0.08(13) . . . . ?
Fe C4 C5 C1 -59.27(8) . . . . ?
C3 C4 C5 Fe 59.19(8) . . . . ?
C9 Fe C5 C1 -159.89(7) . . . . ?
C7 Fe C5 C1 -37.39(19) . . . . ?
C8 Fe C5 C1 163.21(10) . . . . ?
C6 Fe C5 C1 -74.35(8) . . . . ?
C2 Fe C5 C1 37.84(8) . . . . ?
C3 Fe C5 C1 81.74(8) . . . . ?
C4 Fe C5 C1 119.45(10) . . . . ?
C10 Fe C5 C1 -116.52(7) . . . . ?
C9 Fe C5 C4 80.65(8) . . . . ?
C7 Fe C5 C4 -156.84(15) . . . . ?
C8 Fe C5 C4 43.76(14) . . . . ?
C6 Fe C5 C4 166.20(7) . . . . ?
C2 Fe C5 C4 -81.61(8) . . . . ?
C1 Fe C5 C4 -119.45(10) . . . . ?
C3 Fe C5 C4 -37.71(8) . . . . ?
C10 Fe C5 C4 124.03(7) . . . . ?
C9 Fe C6 C7 -81.70(7) . . . . ?
C8 Fe C6 C7 -37.72(7) . . . . ?
C2 Fe C6 C7 80.22(8) . . . . ?
C1 Fe C6 C7 123.18(7) . . . . ?
C5 Fe C6 C7 164.49(7) . . . . ?
C3 Fe C6 C7 45.33(14) . . . . ?
C4 Fe C6 C7 -161.85(16) . . . . ?
C10 Fe C6 C7 -119.69(10) . . . . ?
C9 Fe C6 C10 37.99(6) . . . . ?
C7 Fe C6 C10 119.69(10) . . . . ?
C8 Fe C6 C10 81.97(7) . . . . ?
C2 Fe C6 C10 -160.10(7) . . . . ?
C1 Fe C6 C10 -117.13(7) . . . . ?
C5 Fe C6 C10 -75.82(8) . . . . ?
C3 Fe C6 C10 165.02(10) . . . . ?
C4 Fe C6 C10 -42.17(19) . . . . ?
C10 C6 C7 C8 -0.40(13) . . . . ?
Fe C6 C7 C8 59.16(8) . . . . ?
C10 C6 C7 Fe -59.56(8) . . . . ?
C9 Fe C7 C6 81.68(7) . . . . ?
C8 Fe C7 C6 119.42(10) . . . . ?
C2 Fe C7 C6 -117.24(7) . . . . ?
C1 Fe C7 C6 -76.54(8) . . . . ?
C5 Fe C7 C6 -47.61(18) . . . . ?
C3 Fe C7 C6 -159.47(7) . . . . ?
C4 Fe C7 C6 168.43(10) . . . . ?
C10 Fe C7 C6 37.62(6) . . . . ?
C9 Fe C7 C8 -37.74(7) . . . . ?
C6 Fe C7 C8 -119.42(10) . . . . ?
C2 Fe C7 C8 123.33(7) . . . . ?
C1 Fe C7 C8 164.04(7) . . . . ?
C5 Fe C7 C8 -167.03(14) . . . . ?
C3 Fe C7 C8 81.11(8) . . . . ?
C4 Fe C7 C8 49.01(14) . . . . ?
C10 Fe C7 C8 -81.80(7) . . . . ?
C6 C7 C8 C9 -0.11(13) . . . . ?
Fe C7 C8 C9 59.12(8) . . . . ?
C6 C7 C8 Fe -59.23(8) . . . . ?
C7 Fe C8 C9 -119.29(10) . . . . ?
C6 Fe C8 C9 -81.65(7) . . . . ?
C2 Fe C8 C9 165.58(7) . . . . ?
C1 Fe C8 C9 -165.25(14) . . . . ?
C5 Fe C8 C9 51.72(14) . . . . ?
C3 Fe C8 C9 124.82(8) . . . . ?
C4 Fe C8 C9 82.88(8) . . . . ?
C10 Fe C8 C9 -37.57(7) . . . . ?
C9 Fe C8 C7 119.29(10) . . . . ?
C6 Fe C8 C7 37.64(7) . . . . ?
C2 Fe C8 C7 -75.13(9) . . . . ?
C1 Fe C8 C7 -45.95(18) . . . . ?
C5 Fe C8 C7 171.02(10) . . . . ?
C3 Fe C8 C7 -115.89(8) . . . . ?
C4 Fe C8 C7 -157.82(7) . . . . ?
C10 Fe C8 C7 81.72(7) . . . . ?
C7 C8 C9 C10 0.59(13) . . . . ?
Fe C8 C9 C10 59.72(8) . . . . ?
C7 C8 C9 Fe -59.14(8) . . . . ?
C7 Fe C9 C8 37.78(8) . . . . ?
C6 Fe C9 C8 81.72(8) . . . . ?
C2 Fe C9 C8 -40.55(19) . . . . ?
C1 Fe C9 C8 168.52(11) . . . . ?
C5 Fe C9 C8 -157.46(7) . . . . ?
C3 Fe C9 C8 -73.52(9) . . . . ?
C4 Fe C9 C8 -115.11(8) . . . . ?
C10 Fe C9 C8 119.73(10) . . . . ?
C7 Fe C9 C10 -81.95(7) . . . . ?
C8 Fe C9 C10 -119.73(10) . . . . ?
C6 Fe C9 C10 -38.01(7) . . . . ?
C2 Fe C9 C10 -160.28(15) . . . . ?
C1 Fe C9 C10 48.79(14) . . . . ?
C5 Fe C9 C10 82.81(8) . . . . ?
C3 Fe C9 C10 166.75(7) . . . . ?
C4 Fe C9 C10 125.16(7) . . . . ?
C8 C9 C10 C6 -0.82(12) . . . . ?
Fe C9 C10 C6 58.46(7) . . . . ?
C8 C9 C10 C11 -179.92(10) . . . . ?
Fe C9 C10 C11 -120.64(11) . . . . ?
C8 C9 C10 Fe -59.28(8) . . . . ?
C7 C6 C10 C9 0.75(12) . . . . ?
Fe C6 C10 C9 -58.38(7) . . . . ?
C7 C6 C10 C11 179.87(10) . . . . ?
Fe C6 C10 C11 120.74(11) . . . . ?
C7 C6 C10 Fe 59.13(8) . . . . ?
C7 Fe C10 C9 81.46(8) . . . . ?
C8 Fe C10 C9 37.48(7) . . . . ?
C6 Fe C10 C9 118.93(10) . . . . ?
C2 Fe C10 C9 164.85(11) . . . . ?
C1 Fe C10 C9 -159.36(7) . . . . ?
C5 Fe C10 C9 -116.35(7) . . . . ?
C3 Fe C10 C9 -39.15(18) . . . . ?
C4 Fe C10 C9 -74.52(8) . . . . ?
C9 Fe C10 C6 -118.93(10) . . . . ?
C7 Fe C10 C6 -37.47(7) . . . . ?
C8 Fe C10 C6 -81.45(8) . . . . ?
C2 Fe C10 C6 45.92(14) . . . . ?
C1 Fe C10 C6 81.71(8) . . . . ?
C5 Fe C10 C6 124.72(7) . . . . ?
C3 Fe C10 C6 -158.08(15) . . . . ?
C4 Fe C10 C6 166.55(7) . . . . ?
C9 Fe C10 C11 121.52(12) . . . . ?
C7 Fe C10 C11 -157.03(11) . . . . ?
C8 Fe C10 C11 159.00(11) . . . . ?
C6 Fe C10 C11 -119.55(12) . . . . ?
C2 Fe C10 C11 -73.63(15) . . . . ?
C1 Fe C10 C11 -37.84(11) . . . . ?
C5 Fe C10 C11 5.17(11) . . . . ?
C3 Fe C10 C11 82.37(18) . . . . ?
C4 Fe C10 C11 47.00(11) . . . . ?
C9 C10 C11 C14 -40.29(17) . . . . ?
C6 C10 C11 C14 140.77(12) . . . . ?
Fe C10 C11 C14 -130.27(10) . . . . ?
C9 C10 C11 C12 142.82(11) . . . . ?
C6 C10 C11 C12 -36.12(15) . . . . ?
Fe C10 C11 C12 52.84(13) . . . . ?
C14 C11 C12 C13 -69.12(15) . . . . ?
C10 C11 C12 C13 107.77(12) . . . . ?
C10 C11 C14 C21 172.15(10) . . . . ?
C12 C11 C14 C21 -11.16(17) . . . . ?
C10 C11 C14 C15 -9.44(17) . . . . ?
C12 C11 C14 C15 167.26(10) . . . . ?
C11 C14 C15 C16 -42.35(15) . . . . ?
C21 C14 C15 C16 136.19(10) . . . . ?
C11 C14 C15 C20 140.26(11) . . . . ?
C21 C14 C15 C20 -41.20(13) . . . . ?
C20 C15 C16 C17 -3.00(16) . . . . ?
C14 C15 C16 C17 179.53(10) . . . . ?
C15 C16 C17 C18 0.87(17) . . . . ?
C16 C17 C18 C19 1.35(17) . . . . ?
C17 C18 C19 C20 -1.38(18) . . . . ?
C18 C19 C20 C15 -0.81(18) . . . . ?
C16 C15 C20 C19 2.96(16) . . . . ?
C14 C15 C20 C19 -179.56(10) . . . . ?
C11 C14 C21 C26 -55.01(15) . . . . ?
C15 C14 C21 C26 126.44(11) . . . . ?
C11 C14 C21 C22 130.44(12) . . . . ?
C15 C14 C21 C22 -48.12(14) . . . . ?
C26 C21 C22 C23 -1.39(16) . . . . ?
C14 C21 C22 C23 173.32(10) . . . . ?
C21 C22 C23 C24 -0.62(17) . . . . ?
C22 C23 C24 C25 2.71(17) . . . . ?
C22 C23 C24 C27 -174.12(11) . . . . ?
C23 C24 C27 N 105(6) . . . . ?
C25 C24 C27 N -71(6) . . . . ?
C23 C24 C25 C26 -2.73(17) . . . . ?
C27 C24 C25 C26 174.11(11) . . . . ?
C24 C25 C26 C21 0.67(17) . . . . ?
C22 C21 C26 C25 1.37(17) . . . . ?
C14 C21 C26 C25 -173.25(10) . . . . ?
